data_2014468
loop_
_publ_author_name
'Chakrabarty, Surajit'
'Poddar, Raj. K.'
'Poulsen, Rasmus D.'
'Thompson, Amber L.'
'Howard, Judith A. K.'

_publ_section_title
;
 The copper(II) complexes
 di-\m-bromo-bis{[2,6-bis(pyrazol-1-yl)pyridine]perchloratocopper(II)}
 and [2,6-bis(pyrazol-1-yl)pyridine]dibromocopper(II)
;
_journal_issue 12
_journal_name_full 'Acta Crystallographica Section C'
_journal_page_first m628
_journal_page_last m630
_journal_paper_doi 10.1107/S0108270104026459
_journal_volume 60
_journal_year 2004
_chemical_formula_iupac '[Cu Br2 (C11 H9 N5)]'
_chemical_formula_moiety 'C11 H9 Br2 Cu1 N5'
_chemical_formula_sum 'C11 H9 Br2 Cu N5'
_chemical_formula_weight 434.58
_chemical_name_systematic
;
dibromo[2,6-bis(pyrazol-1-yl)pyridine]copper(II)
;
_space_group_IT_number 14
_symmetry_cell_setting monoclinic
_symmetry_space_group_name_Hall '-P 2ybc'
_symmetry_space_group_name_H-M 'P 1 21/c 1'
_atom_sites_solution_hydrogens geom
_atom_sites_solution_primary direct
_atom_sites_solution_secondary difmap
_cell_angle_alpha 90.00
_cell_angle_beta 93.8560(10)
_cell_angle_gamma 90.00
_cell_formula_units_Z 4
_cell_length_a 11.0056(2)
_cell_length_b 7.89400(10)
_cell_length_c 15.2370(2)
_cell_measurement_reflns_used 10000
_cell_measurement_temperature 120(2)
_cell_measurement_theta_max 32.85
_cell_measurement_theta_min 1.81
_cell_volume 1320.77(3)
_computing_cell_refinement SMART
_computing_data_collection 'SMART (Bruker, 1998)'
_computing_data_reduction 'SAINT (Bruker, 1998)'
_computing_molecular_graphics SHELXL97
_computing_publication_material SHELXL97
_computing_structure_refinement 'SHELXL97 (Sheldrick, 1997)'
_computing_structure_solution 'SHELXS97 (Sheldrick, 1997)'
_diffrn_ambient_temperature 120(2)
_diffrn_detector_area_resol_mean 8
_diffrn_measured_fraction_theta_full 0.977
_diffrn_measured_fraction_theta_max 0.977
_diffrn_measurement_device_type 'Bruker SMART 6K CCD area-detector'
_diffrn_measurement_method '\w and \f'
_diffrn_radiation_monochromator graphite
_diffrn_radiation_source 'fine-focus sealed tube'
_diffrn_radiation_type MoK\a
_diffrn_radiation_wavelength 0.71073
_diffrn_reflns_av_R_equivalents 0.0339
_diffrn_reflns_av_sigmaI/netI 0.0273
_diffrn_reflns_limit_h_max 16
_diffrn_reflns_limit_h_min -16
_diffrn_reflns_limit_k_max 11
_diffrn_reflns_limit_k_min -11
_diffrn_reflns_limit_l_max 23
_diffrn_reflns_limit_l_min -23
_diffrn_reflns_number 24033
_diffrn_reflns_theta_full 32.53
_diffrn_reflns_theta_max 32.53
_diffrn_reflns_theta_min 1.85
_exptl_absorpt_coefficient_mu 7.696
_exptl_absorpt_correction_T_max 0.2492
_exptl_absorpt_correction_T_min 0.2061
_exptl_absorpt_correction_type multi-scan
_exptl_absorpt_process_details '(SADABS; Bruker, 1998)'
_exptl_crystal_colour green
_exptl_crystal_density_diffrn 2.186
_exptl_crystal_density_method 'not measured'
_exptl_crystal_description tube
_exptl_crystal_F_000 836
_exptl_crystal_size_max 0.300
_exptl_crystal_size_mid 0.266
_exptl_crystal_size_min 0.250
_refine_diff_density_max 0.606
_refine_diff_density_min -0.765
_refine_ls_extinction_method none
_refine_ls_goodness_of_fit_ref 1.025
_refine_ls_hydrogen_treatment constr
_refine_ls_matrix_type full
_refine_ls_number_parameters 172
_refine_ls_number_reflns 4675
_refine_ls_number_restraints 0
_refine_ls_restrained_S_all 1.025
_refine_ls_R_factor_all 0.0321
_refine_ls_R_factor_gt 0.0225
_refine_ls_shift/su_max 0.002
_refine_ls_shift/su_mean 0.000
_refine_ls_structure_factor_coef Fsqd
_refine_ls_weighting_details 'calc w=1/[\s^2^(Fo^2^)+(0.0255P)^2^+0.8921P] where P=(Fo^2^+2Fc^2^)/3'
_refine_ls_weighting_scheme calc
_refine_ls_wR_factor_gt 0.0514
_refine_ls_wR_factor_ref 0.0549
_reflns_number_gt 3978
_reflns_number_total 4675
_reflns_threshold_expression I>2\s(I)
_cod_data_source_file fg1771.cif
_cod_data_source_block II
_cod_original_sg_symbol_H-M 'P 21/c'
_cod_original_formula_sum 'C11 H9 Br2 Cu1 N5'
_cod_database_code 2014468
_cod_database_fobs_code 2014468

loop_
_symmetry_equiv_pos_as_xyz
'x, y, z'
'-x, y+1/2, -z+1/2'
'-x, -y, -z'
'x, -y-1/2, z-1/2'

loop_
_atom_site_label
_atom_site_fract_x
_atom_site_fract_y
_atom_site_fract_z
_atom_site_U_iso_or_equiv
_atom_site_adp_type
_atom_site_calc_flag
_atom_site_refinement_flags
_atom_site_occupancy
_atom_site_disorder_assembly
_atom_site_disorder_group
_atom_site_type_symbol
Cu1 0.728141(18) 0.90095(3) 0.113100(14) 0.01129(5) Uani d . 1 . . Cu
Br1 0.837301(15) 0.61243(2) 0.115767(11) 0.01398(4) Uani d . 1 . . Br
Br2 0.650512(16) 0.94056(2) 0.254749(11) 0.01595(5) Uani d . 1 . . Br
N1 0.87207(13) 1.0590(2) 0.13190(9) 0.0133(3) Uani d . 1 . . N
N2 0.90523(13) 1.13552(19) 0.05633(9) 0.0124(3) Uani d . 1 . . N
N3 0.74678(12) 0.98764(19) -0.00757(9) 0.0110(3) Uani d . 1 . . N
N4 0.57702(13) 0.83521(19) -0.04324(9) 0.0119(3) Uani d . 1 . . N
N5 0.57788(13) 0.80694(19) 0.04589(9) 0.0127(3) Uani d . 1 . . N
C1 0.95340(16) 1.1111(2) 0.19455(12) 0.0153(3) Uani d . 1 . . C
H1 0.9540 1.0790 0.2533 0.018 Uiso calc R 1 . . H
C2 1.03860(16) 1.2215(2) 0.15992(12) 0.0159(3) Uani d . 1 . . C
H2 1.1042 1.2742 0.1904 0.019 Uiso calc R 1 . . H
C3 1.00504(15) 1.2353(2) 0.07225(12) 0.0144(3) Uani d . 1 . . C
H3 1.0431 1.3004 0.0313 0.017 Uiso calc R 1 . . H
C4 0.83384(15) 1.0993(2) -0.02140(11) 0.0117(3) Uani d . 1 . . C
C5 0.84967(16) 1.1683(2) -0.10355(11) 0.0146(3) Uani d . 1 . . C
H5 0.9102 1.2476 -0.1123 0.018 Uiso calc R 1 . . H
C6 0.76983(16) 1.1120(2) -0.17227(12) 0.0163(3) Uani d . 1 . . C
H6 0.7787 1.1526 -0.2288 0.020 Uiso calc R 1 . . H
C7 0.67706(16) 0.9967(2) -0.15862(11) 0.0145(3) Uani d . 1 . . C
H7 0.6240 0.9591 -0.2046 0.017 Uiso calc R 1 . . H
C8 0.66796(15) 0.9409(2) -0.07314(11) 0.0120(3) Uani d . 1 . . C
C9 0.48000(15) 0.7573(2) -0.08654(12) 0.0152(3) Uani d . 1 . . C
H9 0.4601 0.7593 -0.1468 0.018 Uiso calc R 1 . . H
C10 0.41726(15) 0.6752(2) -0.02408(12) 0.0159(3) Uani d . 1 . . C
H10 0.3469 0.6106 -0.0334 0.019 Uiso calc R 1 . . H
C11 0.48184(15) 0.7096(2) 0.05683(12) 0.0150(3) Uani d . 1 . . C
H11 0.4600 0.6692 0.1109 0.018 Uiso calc R 1 . . H

loop_
_atom_site_aniso_label
_atom_site_aniso_U_11
_atom_site_aniso_U_22
_atom_site_aniso_U_33
_atom_site_aniso_U_12
_atom_site_aniso_U_13
_atom_site_aniso_U_23
Cu1 0.00993(9) 0.01347(10) 0.01054(9) -0.00080(7) 0.00120(7) 0.00041(7)
Br1 0.01222(8) 0.01348(9) 0.01613(8) 0.00164(6) 0.00024(6) 0.00060(6)
Br2 0.01605(8) 0.01973(9) 0.01256(8) 0.00186(6) 0.00462(6) 0.00079(6)
N1 0.0134(6) 0.0151(7) 0.0114(6) -0.0011(5) 0.0019(5) -0.0002(5)
N2 0.0113(6) 0.0141(7) 0.0118(6) -0.0005(5) 0.0016(5) 0.0005(5)
N3 0.0104(6) 0.0113(7) 0.0114(6) 0.0005(5) 0.0009(5) -0.0010(5)
N4 0.0099(6) 0.0132(7) 0.0127(6) 0.0002(5) 0.0004(5) -0.0006(5)
N5 0.0117(6) 0.0144(7) 0.0122(6) 0.0010(5) 0.0023(5) 0.0005(5)
C1 0.0147(7) 0.0174(8) 0.0136(7) -0.0005(6) 0.0000(6) -0.0022(6)
C2 0.0132(7) 0.0154(8) 0.0189(8) 0.0009(6) -0.0012(6) -0.0051(7)
C3 0.0111(7) 0.0125(8) 0.0199(8) 0.0002(6) 0.0023(6) -0.0021(6)
C4 0.0101(7) 0.0121(8) 0.0132(7) 0.0018(6) 0.0015(5) -0.0013(6)
C5 0.0144(7) 0.0152(8) 0.0145(7) -0.0006(6) 0.0032(6) 0.0018(6)
C6 0.0178(8) 0.0187(9) 0.0127(8) 0.0021(7) 0.0028(6) 0.0025(6)
C7 0.0141(7) 0.0171(8) 0.0121(7) 0.0017(6) -0.0001(6) -0.0010(6)
C8 0.0105(7) 0.0115(8) 0.0142(7) 0.0014(6) 0.0017(5) -0.0016(6)
C9 0.0112(7) 0.0149(8) 0.0189(8) 0.0018(6) -0.0017(6) -0.0041(6)
C10 0.0110(7) 0.0127(8) 0.0239(9) 0.0004(6) 0.0007(6) -0.0033(7)
C11 0.0123(7) 0.0125(8) 0.0204(8) 0.0006(6) 0.0036(6) 0.0000(6)

loop_
_atom_type_symbol
_atom_type_description
_atom_type_scat_dispersion_real
_atom_type_scat_dispersion_imag
_atom_type_scat_source
C C 0.0033 0.0016 'International Tables Vol C Tables 4.2.6.8 and 6.1.1.4'
H H 0.0000 0.0000 'International Tables Vol C Tables 4.2.6.8 and 6.1.1.4'
N N 0.0061 0.0033 'International Tables Vol C Tables 4.2.6.8 and 6.1.1.4'
Cu Cu 0.3201 1.2651 'International Tables Vol C Tables 4.2.6.8 and 6.1.1.4'
Br Br -0.2901 2.4595 'International Tables Vol C Tables 4.2.6.8 and 6.1.1.4'

loop_
_geom_angle_atom_site_label_1
_geom_angle_atom_site_label_2
_geom_angle_atom_site_label_3
_geom_angle
_geom_angle_publ_flag
N3 Cu1 N1 77.86(6) yes
N3 Cu1 N5 77.87(6) yes
N1 Cu1 N5 154.50(6) yes
N3 Cu1 Br2 148.76(4) yes
N1 Cu1 Br2 96.62(4) yes
N5 Cu1 Br2 100.07(4) yes
N3 Cu1 Br1 104.03(4) yes
N1 Cu1 Br1 100.58(4) yes
N5 Cu1 Br1 92.76(4) yes
Br2 Cu1 Br1 107.203(10) yes
C1 N1 N2 105.22(14) ?
C1 N1 Cu1 140.90(13) ?
N2 N1 Cu1 113.77(11) ?
C3 N2 N1 111.26(14) ?
C3 N2 C4 131.82(15) ?
N1 N2 C4 116.92(14) ?
C4 N3 C8 120.36(15) ?
C4 N3 Cu1 119.73(11) ?
C8 N3 Cu1 119.81(12) ?
C9 N4 N5 110.96(14) ?
C9 N4 C8 131.61(15) ?
N5 N4 C8 117.35(14) ?
C11 N5 N4 105.39(14) ?
C11 N5 Cu1 141.15(12) ?
N4 N5 Cu1 113.00(10) ?
N1 C1 C2 110.82(16) ?
N1 C1 H1 124.6 ?
C2 C1 H1 124.6 ?
C3 C2 C1 105.81(16) ?
C3 C2 H2 127.1 ?
C1 C2 H2 127.1 ?
N2 C3 C2 106.88(16) ?
N2 C3 H3 126.6 ?
C2 C3 H3 126.6 ?
N3 C4 C5 122.62(16) ?
N3 C4 N2 111.67(14) ?
C5 C4 N2 125.71(16) ?
C4 C5 C6 116.24(16) ?
C4 C5 H5 121.9 ?
C6 C5 H5 121.9 ?
C7 C6 C5 121.81(16) ?
C7 C6 H6 119.1 ?
C5 C6 H6 119.1 ?
C8 C7 C6 116.62(16) ?
C8 C7 H7 121.7 ?
C6 C7 H7 121.7 ?
N3 C8 C7 122.23(16) ?
N3 C8 N4 111.38(14) ?
C7 C8 N4 126.37(16) ?
N4 C9 C10 106.92(16) ?
N4 C9 H9 126.5 ?
C10 C9 H9 126.5 ?
C9 C10 C11 105.55(15) ?
C9 C10 H10 127.2 ?
C11 C10 H10 127.2 ?
N5 C11 C10 111.17(16) ?
N5 C11 H11 124.4 ?
C10 C11 H11 124.4 ?

loop_
_geom_bond_atom_site_label_1
_geom_bond_atom_site_label_2
_geom_bond_site_symmetry_2
_geom_bond_distance
_geom_bond_publ_flag
Cu1 Br1 . 2.5740(3) yes
Cu1 Br2 . 2.3946(3) yes
Cu1 N1 . 2.0218(15) yes
Cu1 N3 . 1.9854(14) yes
Cu1 N5 . 2.0264(15) yes
N1 C1 . 1.329(2) yes
N1 N2 . 1.371(2) yes
N2 C3 . 1.360(2) yes
N2 C4 . 1.406(2) yes
N3 C4 . 1.329(2) yes
N3 C8 . 1.331(2) yes
N4 C9 . 1.363(2) yes
N4 N5 . 1.376(2) yes
N4 C8 . 1.402(2) yes
N5 C11 . 1.327(2) yes
C1 C2 . 1.408(3) ?
C1 H1 . 0.9300 ?
C2 C3 . 1.366(2) ?
C2 H2 . 0.9300 ?
C3 H3 . 0.9300 ?
C4 C5 . 1.387(2) ?
C5 C6 . 1.394(3) ?
C5 H5 . 0.9300 ?
C6 C7 . 1.394(3) ?
C6 H6 . 0.9300 ?
C7 C8 . 1.385(2) ?
C7 H7 . 0.9300 ?
C9 C10 . 1.375(3) ?
C9 H9 . 0.9300 ?
C10 C11 . 1.407(3) ?
C10 H10 . 0.9300 ?
C11 H11 . 0.9300 ?

loop_
_geom_torsion_atom_site_label_1
_geom_torsion_atom_site_label_2
_geom_torsion_atom_site_label_3
_geom_torsion_atom_site_label_4
_geom_torsion
N3 Cu1 N1 C1 -176.2(2)
N5 Cu1 N1 C1 165.68(17)
Br2 Cu1 N1 C1 35.0(2)
Br1 Cu1 N1 C1 -74.0(2)
N3 Cu1 N1 N2 -0.80(11)
N5 Cu1 N1 N2 -18.9(2)
Br2 Cu1 N1 N2 -149.61(11)
Br1 Cu1 N1 N2 101.45(11)
C1 N1 N2 C3 -0.71(19)
Cu1 N1 N2 C3 -177.72(11)
C1 N1 N2 C4 179.19(15)
Cu1 N1 N2 C4 2.17(18)
Br2 Cu1 N3 C4 81.95(15)
Br1 Cu1 N3 C4 -98.78(12)
Br2 Cu1 N3 C8 -94.32(14)
Br1 Cu1 N3 C8 84.96(13)
N1 Cu1 N3 C4 -0.74(12)
N5 Cu1 N3 C4 171.40(14)
N1 Cu1 N3 C8 -177.00(14)
N5 Cu1 N3 C8 -4.87(13)
C9 N4 N5 C11 0.78(19)
C8 N4 N5 C11 177.90(15)
C9 N4 N5 Cu1 174.68(11)
C8 N4 N5 Cu1 -8.20(18)
N3 Cu1 N5 C11 177.3(2)
N1 Cu1 N5 C11 -164.57(17)
Br2 Cu1 N5 C11 -34.4(2)
Br1 Cu1 N5 C11 73.57(19)
N3 Cu1 N5 N4 6.73(11)
N1 Cu1 N5 N4 24.8(2)
Br2 Cu1 N5 N4 154.95(10)
Br1 Cu1 N5 N4 -97.03(11)
N2 N1 C1 C2 0.3(2)
Cu1 N1 C1 C2 175.94(15)
N1 C1 C2 C3 0.2(2)
N1 N2 C3 C2 0.86(19)
C4 N2 C3 C2 -179.01(17)
C1 C2 C3 N2 -0.65(19)
C8 N3 C4 C5 -2.0(3)
Cu1 N3 C4 C5 -178.21(13)
C8 N3 C4 N2 178.29(15)
Cu1 N3 C4 N2 2.04(19)
C3 N2 C4 N3 177.16(17)
N1 N2 C4 N3 -2.7(2)
C3 N2 C4 C5 -2.6(3)
N1 N2 C4 C5 177.56(16)
N3 C4 C5 C6 -1.0(3)
N2 C4 C5 C6 178.75(16)
C4 C5 C6 C7 1.8(3)
C5 C6 C7 C8 0.1(3)
C4 N3 C8 C7 4.2(3)
Cu1 N3 C8 C7 -179.61(13)
C4 N3 C8 N4 -174.38(14)
Cu1 N3 C8 N4 1.86(19)
C6 C7 C8 N3 -3.2(3)
C6 C7 C8 N4 175.11(16)
C9 N4 C8 N3 -179.27(17)
N5 N4 C8 N3 4.3(2)
C9 N4 C8 C7 2.3(3)
N5 N4 C8 C7 -174.13(16)
N5 N4 C9 C10 -0.61(19)
C8 N4 C9 C10 -177.19(17)
N4 C9 C10 C11 0.20(19)
N4 N5 C11 C10 -0.64(19)
Cu1 N5 C11 C10 -171.68(14)
C9 C10 C11 N5 0.3(2)
